data_7158912
loop_
_publ_author_name
'Liu, Qiuhua'
'Shen, Xiaorong'
'Dai, Ye'
'Zhang, Mengchen'
'Zhou, Zaichun'

_publ_section_title
;
 Porous Materials Formed by Four Self-construction Processes
;
_journal_name_full 'Organic &amp; Biomolecular Chemistry'
_journal_paper_doi 10.1039/D2OB01530G
_journal_year 2022
_chemical_compound_source methanol/chloroform
_chemical_formula_moiety 'C28 H16 O8'
_chemical_formula_sum 'C28 H16 O8'
_chemical_formula_weight 480.41
_chemical_name_common cyclomer-1
_chemical_name_systematic 1-dimer
_space_group_IT_number 14
_space_group_name_Hall '-P 2yn'
_space_group_name_H-M_alt 'P 1 21/n 1'
_symmetry_cell_setting monoclinic
_symmetry_space_group_name_H-M 'P 1 21/n 1'
_atom_sites_solution_hydrogens geom
_atom_sites_solution_primary direct
_atom_sites_solution_secondary difmap
_audit_creation_method SHELXL-97
_audit_update_record
;
2022-08-22 deposited with the CCDC.	2022-10-03 downloaded from the CCDC.
;
_cell_angle_alpha 90.00
_cell_angle_beta 91.27(3)
_cell_angle_gamma 90.00
_cell_formula_units_Z 2
_cell_length_a 7.4769(15)
_cell_length_b 8.5894(17)
_cell_length_c 16.333(3)
_cell_measurement_reflns_used 2958
_cell_measurement_temperature 113(2)
_cell_measurement_theta_max 27.8585
_cell_measurement_theta_min 2.6794
_cell_volume 1048.7(4)
_diffrn_ambient_temperature 113(2)
_diffrn_measured_fraction_theta_full 0.992
_diffrn_measured_fraction_theta_max 0.992
_diffrn_measurement_device_type 'rigaku saturn'
_diffrn_measurement_method '\w scans'
_diffrn_radiation_monochromator confocal
_diffrn_radiation_source 'rotating anode'
_diffrn_radiation_type MoK\a
_diffrn_radiation_wavelength 0.71073
_diffrn_reflns_av_R_equivalents 0.0369
_diffrn_reflns_av_sigmaI/netI 0.0373
_diffrn_reflns_limit_h_max 9
_diffrn_reflns_limit_h_min -9
_diffrn_reflns_limit_k_max 11
_diffrn_reflns_limit_k_min -11
_diffrn_reflns_limit_l_max 21
_diffrn_reflns_limit_l_min -12
_diffrn_reflns_number 10152
_diffrn_reflns_theta_full 27.86
_diffrn_reflns_theta_max 27.86
_diffrn_reflns_theta_min 2.68
_diffrn_standards_decay_% 0
_diffrn_standards_interval_count 0
_diffrn_standards_interval_time 0
_diffrn_standards_number 0
_exptl_absorpt_coefficient_mu 0.113
_exptl_absorpt_correction_T_max 0.9910
_exptl_absorpt_correction_T_min 0.9669
_exptl_absorpt_correction_type multi-scan
_exptl_absorpt_process_details crystalclear
_exptl_crystal_colour colourless
_exptl_crystal_density_diffrn 1.521
_exptl_crystal_density_method 'not measured'
_exptl_crystal_F_000 496
_exptl_crystal_recrystallization_method 'Re-crystallisation from solvent'
_exptl_crystal_size_max 0.30
_exptl_crystal_size_mid 0.20
_exptl_crystal_size_min 0.08
_refine_diff_density_max 0.395
_refine_diff_density_min -0.271
_refine_diff_density_rms 0.070
_refine_ls_extinction_method none
_refine_ls_goodness_of_fit_ref 1.133
_refine_ls_hydrogen_treatment constr
_refine_ls_matrix_type full
_refine_ls_number_parameters 163
_refine_ls_number_reflns 2473
_refine_ls_number_restraints 0
_refine_ls_restrained_S_all 1.133
_refine_ls_R_factor_all 0.0644
_refine_ls_R_factor_gt 0.0539
_refine_ls_shift/su_max 0.000
_refine_ls_shift/su_mean 0.000
_refine_ls_structure_factor_coef Fsqd
_refine_ls_weighting_details 'calc w=1/[\s^2^(Fo^2^)+(0.0335P)^2^+2.3263P] where P=(Fo^2^+2Fc^2^)/3'
_refine_ls_weighting_scheme calc
_refine_ls_wR_factor_gt 0.1424
_refine_ls_wR_factor_ref 0.1460
_reflns_number_gt 1899
_reflns_number_total 2473
_reflns_threshold_expression >2sigma(I)
_cod_data_source_file d2ob01530g2.cif
_cod_data_source_block shelxl
_cod_depositor_comments
;
The following automatic conversions were performed:

data item '_exptl_absorpt_correction_type' value 'MULTI-SCAN' was
changed to 'multi-scan' in accordance with the
/home/data/users/saulius/crontab/automatic-downloads/rss-feeds/RSC/lib/dictionaries/cif_core.dic
dictionary named 'cif_core.dic' version 2.4.2 last updated on
2011-04-26.

data item '_refine_ls_hydrogen_treatment' value 'CONSTR' was changed
to 'constr' in accordance with the
/home/data/users/saulius/crontab/automatic-downloads/rss-feeds/RSC/lib/dictionaries/cif_core.dic
dictionary named 'cif_core.dic' version 2.4.2 last updated on
2011-04-26.

data item '_symmetry_cell_setting' value 'Monoclinic' was changed to
'monoclinic' in accordance with the
/home/data/users/saulius/crontab/automatic-downloads/rss-feeds/RSC/lib/dictionaries/cif_core.dic
dictionary named 'cif_core.dic' version 2.4.2 last updated on
2011-04-26.

Automatic conversion script
Id: cif_fix_values 7556 2019-12-06 15:28:31Z antanas 
;
_cod_original_sg_symbol_H-M P2(1)/n
_cod_database_code 7158912

loop_
_symmetry_equiv_pos_as_xyz
'x, y, z'
'-x+1/2, y+1/2, -z+1/2'
'-x, -y, -z'
'x-1/2, -y-1/2, z-1/2'

loop_
_atom_site_label
_atom_site_type_symbol
_atom_site_fract_x
_atom_site_fract_y
_atom_site_fract_z
_atom_site_U_iso_or_equiv
_atom_site_adp_type
_atom_site_occupancy
_atom_site_symmetry_multiplicity
_atom_site_calc_flag
_atom_site_refinement_flags
_atom_site_disorder_assembly
_atom_site_disorder_group
O1 O 0.4665(2) 0.1322(2) 1.08452(10) 0.0164(4) Uani 1 1 d . . .
O2 O 0.2953(3) 0.1696(2) 1.19578(11) 0.0235(4) Uani 1 1 d . . .
O3 O 0.1760(3) 0.9115(2) 1.02759(10) 0.0191(4) Uani 1 1 d . . .
O4 O 0.1851(2) 0.8087(2) 0.90058(10) 0.0161(4) Uani 1 1 d . . .
C1 C 0.3384(3) 0.2074(3) 1.12801(14) 0.0144(5) Uani 1 1 d . . .
C2 C 0.2741(3) 0.3487(3) 1.08383(14) 0.0138(5) Uani 1 1 d . . .
C3 C 0.2024(3) 0.4670(3) 1.13174(14) 0.0163(5) Uani 1 1 d . . .
H3 H 0.1794 0.4490 1.1879 0.020 Uiso 1 1 calc R . .
C4 C 0.1653(3) 0.6099(3) 1.09702(14) 0.0161(5) Uani 1 1 d . . .
H4 H 0.1193 0.6915 1.1297 0.019 Uiso 1 1 calc R . .
C5 C 0.1950(3) 0.6355(3) 1.01405(14) 0.0136(5) Uani 1 1 d . . .
C6 C 0.2551(3) 0.5145(3) 0.96544(14) 0.0155(5) Uani 1 1 d . . .
H6 H 0.2678 0.5298 0.9083 0.019 Uiso 1 1 calc R . .
C7 C 0.2966(3) 0.3711(3) 1.00034(14) 0.0154(5) Uani 1 1 d . . .
H7 H 0.3400 0.2888 0.9674 0.019 Uiso 1 1 calc R . .
C8 C 0.1815(3) 0.7990(3) 0.98432(14) 0.0138(5) Uani 1 1 d . . .
C9 C 0.2472(3) 0.9511(3) 0.87017(13) 0.0145(5) Uani 1 1 d . . .
C10 C 0.1316(3) 1.0545(3) 0.83160(14) 0.0174(5) Uani 1 1 d . . .
H10 H 0.0064 1.0355 0.8297 0.021 Uiso 1 1 calc R . .
C11 C 0.2029(4) 1.1873(3) 0.79552(14) 0.0185(5) Uani 1 1 d . . .
H11 H 0.1257 1.2591 0.7681 0.022 Uiso 1 1 calc R . .
C12 C 0.3857(4) 1.2153(3) 0.79946(14) 0.0184(5) Uani 1 1 d . . .
H12 H 0.4329 1.3061 0.7748 0.022 Uiso 1 1 calc R . .
C13 C 0.4996(3) 1.1115(3) 0.83913(14) 0.0165(5) Uani 1 1 d . . .
H13 H 0.6245 1.1313 0.8425 0.020 Uiso 1 1 calc R . .
C14 C 0.4295(3) 0.9792(3) 0.87369(13) 0.0143(5) Uani 1 1 d . . .

loop_
_atom_site_aniso_label
_atom_site_aniso_U_11
_atom_site_aniso_U_22
_atom_site_aniso_U_33
_atom_site_aniso_U_23
_atom_site_aniso_U_13
_atom_site_aniso_U_12
O1 0.0195(9) 0.0151(8) 0.0146(8) 0.0037(6) 0.0013(6) 0.0050(7)
O2 0.0311(11) 0.0238(10) 0.0160(8) 0.0071(7) 0.0070(7) 0.0095(8)
O3 0.0263(10) 0.0147(8) 0.0165(8) 0.0005(7) 0.0020(7) 0.0027(7)
O4 0.0232(9) 0.0136(8) 0.0116(8) 0.0023(6) -0.0009(6) -0.0017(7)
C1 0.0149(11) 0.0139(11) 0.0143(10) 0.0007(9) -0.0008(8) 0.0012(9)
C2 0.0131(11) 0.0125(10) 0.0159(10) 0.0025(9) 0.0001(8) -0.0003(9)
C3 0.0179(12) 0.0172(12) 0.0139(10) 0.0016(9) 0.0038(9) 0.0006(10)
C4 0.0186(12) 0.0144(11) 0.0156(11) 0.0009(9) 0.0037(9) 0.0014(9)
C5 0.0119(11) 0.0135(11) 0.0153(10) 0.0015(9) -0.0004(8) -0.0001(9)
C6 0.0169(12) 0.0176(11) 0.0120(10) 0.0004(9) -0.0012(8) -0.0011(9)
C7 0.0182(12) 0.0158(11) 0.0122(10) -0.0008(8) -0.0006(8) 0.0012(9)
C8 0.0136(11) 0.0155(11) 0.0125(10) 0.0015(9) 0.0008(8) 0.0011(9)
C9 0.0225(13) 0.0115(10) 0.0096(10) 0.0009(8) 0.0021(9) 0.0008(9)
C10 0.0192(12) 0.0183(12) 0.0146(10) 0.0007(9) 0.0004(9) 0.0035(10)
C11 0.0231(13) 0.0180(12) 0.0145(11) 0.0044(9) 0.0018(9) 0.0071(10)
C12 0.0273(14) 0.0143(11) 0.0137(10) 0.0036(9) 0.0042(9) 0.0014(10)
C13 0.0190(12) 0.0173(12) 0.0135(10) 0.0008(9) 0.0033(9) 0.0006(10)
C14 0.0194(12) 0.0125(11) 0.0110(10) 0.0014(8) 0.0001(8) 0.0053(9)

loop_
_atom_type_symbol
_atom_type_description
_atom_type_scat_dispersion_real
_atom_type_scat_dispersion_imag
_atom_type_scat_source
C C 0.0033 0.0016 'International Tables Vol C Tables 4.2.6.8 and 6.1.1.4'
H H 0.0000 0.0000 'International Tables Vol C Tables 4.2.6.8 and 6.1.1.4'
O O 0.0106 0.0060 'International Tables Vol C Tables 4.2.6.8 and 6.1.1.4'

loop_
_geom_angle_atom_site_label_1
_geom_angle_atom_site_label_2
_geom_angle_atom_site_label_3
_geom_angle
_geom_angle_site_symmetry_1
_geom_angle_site_symmetry_3
_geom_angle_publ_flag
C1 O1 C14 117.21(18) . 3_667 ?
C8 O4 C9 114.85(18) . . ?
O2 C1 O1 123.7(2) . . ?
O2 C1 C2 125.2(2) . . ?
O1 C1 C2 110.90(19) . . ?
C7 C2 C3 120.4(2) . . ?
C7 C2 C1 122.9(2) . . ?
C3 C2 C1 116.5(2) . . ?
C4 C3 C2 119.6(2) . . ?
C4 C3 H3 120.2 . . ?
C2 C3 H3 120.2 . . ?
C3 C4 C5 120.3(2) . . ?
C3 C4 H4 119.8 . . ?
C5 C4 H4 119.8 . . ?
C6 C5 C4 119.9(2) . . ?
C6 C5 C8 122.7(2) . . ?
C4 C5 C8 117.0(2) . . ?
C5 C6 C7 120.1(2) . . ?
C5 C6 H6 120.0 . . ?
C7 C6 H6 120.0 . . ?
C6 C7 C2 119.6(2) . . ?
C6 C7 H7 120.2 . . ?
C2 C7 H7 120.2 . . ?
O3 C8 O4 122.7(2) . . ?
O3 C8 C5 124.9(2) . . ?
O4 C8 C5 112.35(19) . . ?
C10 C9 C14 120.8(2) . . ?
C10 C9 O4 120.9(2) . . ?
C14 C9 O4 118.0(2) . . ?
C9 C10 C11 118.5(2) . . ?
C9 C10 H10 120.7 . . ?
C11 C10 H10 120.7 . . ?
C12 C11 C10 120.5(2) . . ?
C12 C11 H11 119.8 . . ?
C10 C11 H11 119.8 . . ?
C13 C12 C11 120.4(2) . . ?
C13 C12 H12 119.8 . . ?
C11 C12 H12 119.8 . . ?
C14 C13 C12 119.2(2) . . ?
C14 C13 H13 120.4 . . ?
C12 C13 H13 120.4 . . ?
C13 C14 C9 120.6(2) . . ?
C13 C14 O1 123.4(2) . 3_667 ?
C9 C14 O1 115.9(2) . 3_667 ?

loop_
_geom_bond_atom_site_label_1
_geom_bond_atom_site_label_2
_geom_bond_distance
_geom_bond_site_symmetry_2
_geom_bond_publ_flag
O1 C1 1.367(3) . ?
O1 C14 1.401(3) 3_667 ?
O2 C1 1.204(3) . ?
O3 C8 1.199(3) . ?
O4 C8 1.371(3) . ?
O4 C9 1.403(3) . ?
C1 C2 1.487(3) . ?
C2 C7 1.391(3) . ?
C2 C3 1.396(3) . ?
C3 C4 1.378(3) . ?
C3 H3 0.9500 . ?
C4 C5 1.395(3) . ?
C4 H4 0.9500 . ?
C5 C6 1.388(3) . ?
C5 C8 1.489(3) . ?
C6 C7 1.390(3) . ?
C6 H6 0.9500 . ?
C7 H7 0.9500 . ?
C9 C10 1.381(3) . ?
C9 C14 1.384(4) . ?
C10 C11 1.395(4) . ?
C10 H10 0.9500 . ?
C11 C12 1.388(4) . ?
C11 H11 0.9500 . ?
C12 C13 1.384(3) . ?
C12 H12 0.9500 . ?
C13 C14 1.378(3) . ?
C13 H13 0.9500 . ?
C14 O1 1.401(3) 3_667 ?

loop_
_geom_torsion_atom_site_label_1
_geom_torsion_atom_site_label_2
_geom_torsion_atom_site_label_3
_geom_torsion_atom_site_label_4
_geom_torsion
_geom_torsion_site_symmetry_1
_geom_torsion_site_symmetry_2
_geom_torsion_site_symmetry_3
_geom_torsion_site_symmetry_4
_geom_torsion_publ_flag
C14 O1 C1 O2 -10.0(4) 3_667 . . . ?
C14 O1 C1 C2 164.7(2) 3_667 . . . ?
O2 C1 C2 C7 -166.0(3) . . . . ?
O1 C1 C2 C7 19.5(3) . . . . ?
O2 C1 C2 C3 19.5(4) . . . . ?
O1 C1 C2 C3 -155.0(2) . . . . ?
C7 C2 C3 C4 -4.4(4) . . . . ?
C1 C2 C3 C4 170.2(2) . . . . ?
C2 C3 C4 C5 1.5(4) . . . . ?
C3 C4 C5 C6 2.7(4) . . . . ?
C3 C4 C5 C8 -169.9(2) . . . . ?
C4 C5 C6 C7 -4.1(4) . . . . ?
C8 C5 C6 C7 168.0(2) . . . . ?
C5 C6 C7 C2 1.3(4) . . . . ?
C3 C2 C7 C6 3.0(4) . . . . ?
C1 C2 C7 C6 -171.3(2) . . . . ?
C9 O4 C8 O3 22.4(3) . . . . ?
C9 O4 C8 C5 -154.5(2) . . . . ?
C6 C5 C8 O3 -159.7(2) . . . . ?
C4 C5 C8 O3 12.6(4) . . . . ?
C6 C5 C8 O4 17.2(3) . . . . ?
C4 C5 C8 O4 -170.5(2) . . . . ?
C8 O4 C9 C10 -108.9(2) . . . . ?
C8 O4 C9 C14 76.4(3) . . . . ?
C14 C9 C10 C11 0.6(3) . . . . ?
O4 C9 C10 C11 -173.9(2) . . . . ?
C9 C10 C11 C12 -0.8(4) . . . . ?
C10 C11 C12 C13 0.1(4) . . . . ?
C11 C12 C13 C14 0.9(4) . . . . ?
C12 C13 C14 C9 -1.1(3) . . . . ?
C12 C13 C14 O1 -179.6(2) . . . 3_667 ?
C10 C9 C14 C13 0.4(3) . . . . ?
O4 C9 C14 C13 175.0(2) . . . . ?
C10 C9 C14 O1 179.0(2) . . . 3_667 ?
O4 C9 C14 O1 -6.4(3) . . . 3_667 ?
